data_1569695
loop_
_publ_author_name
'Wang, Lei'
'Xie, Zhu-Lin'
'Li, Xin'
'Lynch, Vincent M.'
'Mulfort, Karen L.'

_publ_section_title
;
 Optical detection of alcohols with a Cu(I)HETPHEN complex by reversible
 aldehyde to hemiacetal conversion.
;
_journal_issue 18
_journal_name_full 'The Analyst'
_journal_page_first 4274
_journal_page_last 4278
_journal_paper_doi 10.1039/d3an01005h
_journal_volume 148
_journal_year 2023
_chemical_formula_moiety 'C46 H43.778 Cu N4 O4, F6 P'
_chemical_formula_sum 'C46 H43.78 Cu F6 N4 O4 P'
_chemical_formula_weight 925.14
_space_group_crystal_system monoclinic
_space_group_IT_number 14
_space_group_name_Hall '-P 2yn'
_space_group_name_H-M_alt 'P 1 21/n 1'
_atom_sites_solution_hydrogens geom
_audit_block_doi 10.5517/ccdc.csd.cc2dqcj1
_audit_creation_date 2021-09-15
_audit_creation_method
;
Olex2 1.3
(compiled 2020.07.31 svn.rc2a77460 for OlexSys, GUI svn.r6145)
;
_audit_update_record
;
2023-05-31 deposited with the CCDC.	2023-08-17 downloaded from the CCDC.
;
_cell_angle_alpha 90
_cell_angle_beta 104.9231(17)
_cell_angle_gamma 90
_cell_formula_units_Z 4
_cell_length_a 14.7098(2)
_cell_length_b 20.7473(3)
_cell_length_c 14.7414(3)
_cell_measurement_reflns_used 13547
_cell_measurement_temperature 100.00(18)
_cell_measurement_theta_max 76.2750
_cell_measurement_theta_min 3.7430
_cell_volume 4347.17(13)
_computing_cell_refinement 'CrysAlisPro 1.171.40.67a (Rigaku OD, 2019)'
_computing_data_collection 'CrysAlisPro 1.171.40.67a (Rigaku OD, 2019)'
_computing_data_reduction 'CrysAlisPro 1.171.40.67a (Rigaku OD, 2019)'
_computing_molecular_graphics 'Shelxtl-Plus/XP, Bruker AXS, Inc. 2009'
_computing_publication_material 'Shelxtl-Plus, Bruker AXS, Inc. 2009'
_computing_structure_refinement 'SHELXL 2018/3 (Sheldrick, 2015)'
_computing_structure_solution 'SHELXT  (Sheldrick, 2015)'
_diffrn_ambient_environment N~2~
_diffrn_ambient_temperature 100.00(18)
_diffrn_detector 'Hybrid Pixel Array Detector'
_diffrn_detector_area_resol_mean 10.0000
_diffrn_detector_type HyPix
_diffrn_measured_fraction_theta_full 0.987
_diffrn_measured_fraction_theta_max 0.944
_diffrn_measurement_details
;
List of Runs (angles in degrees, time in seconds):

  # Type    Start    End  Width  t~exp~   \w     \q     \k     \f   Frames
#--------------------------------------------------------------------------
  1  \w   -119.00 -35.00   0.50    4.00    --  -48.32 -72.00-168.00  168
  2  \w    -32.00  13.00   0.50    4.00    --  -48.32  72.00 -38.00   90
  3  \w     27.00  60.00   0.50    4.00    --   48.32 -72.00-168.00   66
  4  \w   -152.00 -89.00   0.50   16.00    -- -105.12 -72.00-168.00  126
  5  \w     49.00  75.00   0.50   16.00    --  105.12 -72.00-168.00   52
  6  \w    113.00 177.00   0.50   16.00    --  105.12  72.00 -38.00  128
  7  \w    -23.00  26.00   0.50    4.00    --   48.32 -19.00  30.00   98
  8  \w    -17.00  19.00   0.50    4.00    --   48.32 -19.00-180.00   72
  9  \w   -128.00 -84.00   0.50   16.00    -- -105.12 -95.00 -60.00   88
 10  \w   -124.00 -77.00   0.50   16.00    -- -105.12-125.00   0.00   94
 11  \w   -175.00-132.00   0.50   16.00    -- -105.12 -95.00 -60.00   86
 12  \w   -100.50 -34.00   0.50   16.00    -- -105.12 125.00-150.00  133
 13  \w   -174.00-136.00   0.50   16.00    -- -105.12-125.00   0.00   76
 14  \w     42.00  87.00   0.50   16.00    --  105.12 -95.00   0.00   90
 15  \w     39.00 103.00   0.50   16.00    --  105.12 -95.00 120.00  128
 16  \w     38.00  70.00   0.50   16.00    --  105.12 -61.00 120.00   64
 17  \w    147.00 173.00   0.50   16.00    --  105.12  61.00-120.00   52
 18  \w     97.00 143.00   0.50   16.00    --  105.12  61.00-120.00   92
;
_diffrn_measurement_device 'four-circle diffractometer'
_diffrn_measurement_device_type 'XtaLAB Synergy, Single source at home/near, HyPix'
_diffrn_measurement_method '\w scans'
_diffrn_orient_matrix_type 'CrysAlisPro convention (1999,Acta A55,543-557)'
_diffrn_orient_matrix_UB_11 -0.0275904000
_diffrn_orient_matrix_UB_12 -0.0637018000
_diffrn_orient_matrix_UB_13 -0.0535010000
_diffrn_orient_matrix_UB_21 0.0126624000
_diffrn_orient_matrix_UB_22 0.0318277000
_diffrn_orient_matrix_UB_23 -0.0904911000
_diffrn_orient_matrix_UB_31 0.1040048000
_diffrn_orient_matrix_UB_32 -0.0207678000
_diffrn_orient_matrix_UB_33 0.0256690000
_diffrn_radiation_monochromator mirror
_diffrn_radiation_probe x-ray
_diffrn_radiation_type 'Cu K\a'
_diffrn_radiation_wavelength 1.54184
_diffrn_reflns_av_R_equivalents 0.0320
_diffrn_reflns_av_unetI/netI 0.0295
_diffrn_reflns_Laue_measured_fraction_full 0.987
_diffrn_reflns_Laue_measured_fraction_max 0.944
_diffrn_reflns_limit_h_max 18
_diffrn_reflns_limit_h_min -13
_diffrn_reflns_limit_k_max 26
_diffrn_reflns_limit_k_min -26
_diffrn_reflns_limit_l_max 18
_diffrn_reflns_limit_l_min -18
_diffrn_reflns_number 24795
_diffrn_reflns_point_group_measured_fraction_full 0.987
_diffrn_reflns_point_group_measured_fraction_max 0.944
_diffrn_reflns_theta_full 67.684
_diffrn_reflns_theta_max 76.637
_diffrn_reflns_theta_min 3.764
_diffrn_source 'micro-focus sealed X-ray tube'
_diffrn_source_type 'PhotonJet (Cu) X-ray Source'
_exptl_absorpt_coefficient_mu 1.694
_exptl_absorpt_correction_T_max 1.000
_exptl_absorpt_correction_T_min 0.632
_exptl_absorpt_correction_type 'gaussian and multi-scan'
_exptl_absorpt_process_details
;
CrysAlisPro 1.171.40.67a (Rigaku Oxford Diffraction, 2019)
Numerical absorption correction based on gaussian integration over
			a multifaceted crystal model
Empirical absorption correction using spherical harmonics,
 implemented in SCALE3 ABSPACK scaling algorithm.
;
_exptl_crystal_colour 'clear red'
_exptl_crystal_colour_lustre clear
_exptl_crystal_colour_primary red
_exptl_crystal_density_diffrn 1.414
_exptl_crystal_description plate
_exptl_crystal_F_000 1911
_exptl_crystal_size_max 0.292
_exptl_crystal_size_mid 0.132
_exptl_crystal_size_min 0.07
_refine_diff_density_max 0.936
_refine_diff_density_min -0.498
_refine_diff_density_rms 0.067
_refine_ls_extinction_method none
_refine_ls_goodness_of_fit_ref 1.179
_refine_ls_hydrogen_treatment constr
_refine_ls_matrix_type full
_refine_ls_number_parameters 695
_refine_ls_number_reflns 8654
_refine_ls_number_restraints 357
_refine_ls_restrained_S_all 1.180
_refine_ls_R_factor_all 0.0668
_refine_ls_R_factor_gt 0.0605
_refine_ls_shift/su_max 0.002
_refine_ls_shift/su_mean 0.000
_refine_ls_structure_factor_coef Fsqd
_refine_ls_weighting_details 'w=1/[\s^2^(Fo^2^)+(0.0763P)^2^+2.9839P] where P=(Fo^2^+2Fc^2^)/3'
_refine_ls_weighting_scheme calc
_refine_ls_wR_factor_gt 0.1633
_refine_ls_wR_factor_ref 0.1675
_reflns_Friedel_coverage 0.000
_reflns_number_gt 7507
_reflns_number_total 8654
_reflns_threshold_expression 'I > 2\s(I)'
_cod_data_source_file d3an01005h2.cif
_cod_data_source_block cu-chovl
_cod_depositor_comments 'Adding full bibliography for 1569695--1569696.cif.'
_cod_original_cell_volume 4347.18(12)
_cod_database_code 1569695
_shelx_shelxl_version_number 2018/3
_chemical_oxdiff_formula 'C48 H48 N4 O2 F6 P Cu'
_shelx_space_group_comment
;
The symmetry employed for this shelxl refinement is uniquely defined
by the following loop, which should always be used as a source of
symmetry information in preference to the above space-group names.
They are only intended as comments.
;
_shelx_estimated_absorpt_t_max 0.891
_shelx_estimated_absorpt_t_min 0.638
_reflns_odcompleteness_completeness 98.70
_reflns_odcompleteness_iscentric 1
_reflns_odcompleteness_theta 66.97
_olex2_refinement_description
;
1. Fixed Uiso
 At 1.2 times of:
  All C(H) groups
 At 1.5 times of:
  All C(H,H,H) groups, All O(H) groups
2. Restrained distances
 C43-O2
 1.5 with sigma of 0.02
 C38-C45 \\sim C38-C45A
 with sigma of 0.02
 O1-O2 \\sim O1A-O2A
 with sigma of 0.04
 O2-C43 \\sim O2A-C43A
 with sigma of 0.02
 O1-C33 \\sim O1A-C33
 with sigma of 0.04
 C45-O4 \\sim C45A-O4A
 with sigma of 0.02
 O1-C43 \\sim O1A-C43A
 with sigma of 0.02
 O2-C33 \\sim O2A-C33
 with sigma of 0.04
 C38-O4 \\sim C38-O4A
 with sigma of 0.04
 O3-C45 \\sim O3A-C45A
 with sigma of 0.02
 O3-C46 \\sim O3A-C46A
 with sigma of 0.02
 O3-O4 \\sim O3A-O4A
 with sigma of 0.04
 C45-C46 \\sim C45A-C46A
 with sigma of 0.04
 C38-O3 \\sim C38-O3A
 with sigma of 0.04
 C26-C29 \\sim C26A-C29A
 with sigma of 0.04
 C10-C22 \\sim C10-C22A
 with sigma of 0.02
 C22-C23 \\sim C22A-C23A
 with sigma of 0.02
 C22-C27 \\sim C22A-C27A
 with sigma of 0.02
 C23-C28 \\sim C23A-C28A
 with sigma of 0.02
 C23-C24 \\sim C23A-C24A
 with sigma of 0.02
 C27-C26 \\sim C27A-C26A
 with sigma of 0.02
 C27-C30 \\sim C27A-C30A
 with sigma of 0.02
 C24-C26 \\sim C24A-C26A
 with sigma of 0.04
 C24-C25 \\sim C24A-C25A
 with sigma of 0.02
 C25-C26 \\sim C25A-C26A
 with sigma of 0.02
 C25-C29 \\sim C25A-C29A
 with sigma of 0.02
 C28-C24 \\sim C28A-C24A
 with sigma of 0.04
 C27-C25 \\sim C27A-C25A
 with sigma of 0.04
 C24-C29 \\sim C24A-C29A
 with sigma of 0.04
 C26-C30 \\sim C26A-C30A
 with sigma of 0.04
 C10-C23 \\sim C10-C23A
 with sigma of 0.04
 C10-C27 \\sim C10-C27A
 with sigma of 0.04
 C22-C28 \\sim C22A-C28A
 with sigma of 0.04
 C22-C24 \\sim C22A-C24A
 with sigma of 0.04
 C22-C26 \\sim C22A-C26A
 with sigma of 0.04
 C22-C30 \\sim C22A-C30A
 with sigma of 0.04
 C23-C27 \\sim C23A-C27A
 with sigma of 0.04
 C23-C25 \\sim C23A-C25A
 with sigma of 0.04
 C33-C43 \\sim C33-C43A
 with sigma of 0.02
3. Uiso/Uaniso restraints and constraints
O1 \\sim O2 \\sim C43 \\sim C44 \\sim O1A \\sim O2A \\sim C43A: within 2A with
sigma of 0.01 and sigma for terminal atoms of 0.02 within 2A
O3 \\sim C45 \\sim C46 \\sim O3A \\sim O4A \\sim C45A \\sim C46A: within 2A
with sigma of 0.01 and sigma for terminal atoms of 0.02 within 2A
C28 \\sim C29 \\sim C30 \\sim C28A \\sim C29A \\sim C30A: within 2A with sigma
of 0.01 and sigma for terminal atoms of 0.02 within 2A
C23 \\sim C24 \\sim C25 \\sim C26 \\sim C27 \\sim C23A \\sim C24A \\sim C25A
\\sim C26A \\sim C27A: within 2A with sigma of 0.01 and sigma for terminal
atoms of 0.02 within 2A
Uanis(C22A) \\sim Ueq, Uanis(C22) \\sim Ueq: with sigma of 0.01 and sigma for
terminal atoms of 0.02
Uanis(O1) = Uanis(O1A)
Uanis(C22) = Uanis(C22A)
Uanis(C28) = Uanis(C28A)
Uanis(C45) = Uanis(C45A)
Uanis(C43A) = Uanis(C43)
4. Others
 Sof(O3A)=Sof(O4A)=Sof(H4A)=Sof(C45A)=Sof(H45A)=Sof(C46A)=Sof(H46D)=Sof(H46E)=
 Sof(H46F)=1-FVAR(1)
 Sof(O3)=Sof(O4)=Sof(H4)=Sof(C45)=Sof(H45)=Sof(C46)=Sof(H46A)=Sof(H46B)=
 Sof(H46C)=FVAR(1)
 Sof(C22A)=Sof(C23A)=Sof(C24A)=Sof(H24A)=Sof(C25A)=Sof(C26A)=Sof(H26A)=
 Sof(C27A)=Sof(C28A)=Sof(H28D)=Sof(H28E)=Sof(H28F)=Sof(C29A)=Sof(H29D)=
 Sof(H29E)=Sof(H29F)=Sof(C30A)=Sof(H30D)=Sof(H30E)=Sof(H30F)=1-FVAR(2)
 Sof(C22)=Sof(C23)=Sof(C24)=Sof(H24)=Sof(C25)=Sof(C26)=Sof(H26)=Sof(C27)=
 Sof(C28)=Sof(H28A)=Sof(H28B)=Sof(H28C)=Sof(C29)=Sof(H29A)=Sof(H29B)=Sof(H29C)=
 Sof(C30)=Sof(H30A)=Sof(H30B)=Sof(H30C)=FVAR(2)
 Sof(O1A)=Sof(O2A)=Sof(C43A)=Sof(H43A)=Sof(C44A)=Sof(H44D)=Sof(H44E)=Sof(H44F)=
 1-FVAR(3)
 Sof(O1)=Sof(O2)=Sof(H2A)=Sof(C43)=Sof(H43)=Sof(C44)=Sof(H44A)=Sof(H44B)=
 Sof(H44C)=FVAR(3)
5.a Ternary CH refined with riding coordinates:
 C43(H43), C45(H45), C43A(H43A), C45A(H45A)
5.b Me refined with riding coordinates:
 C21(H21A,H21B,H21C)
5.c Aromatic/amide H refined with riding coordinates:
 C2(H2), C3(H3), C5(H5), C6(H6), C8(H8), C9(H9), C15(H15), C17(H17), C31(H31),
 C32(H32), C35(H35), C36(H36), C39(H39), C40(H40), C24(H24), C26(H26),
 C24A(H24A), C26A(H26A)
5.d Idealised Me refined as rotating group:
 C19(H19A,H19B,H19C), C20(H20A,H20B,H20C), C28(H28A,H28B,H28C), C29(H29A,H29B,
 H29C), C30(H30A,H30B,H30C), C44(H44A,H44B,H44C), C46(H46A,H46B,H46C),
 C28A(H28D,H28E,H28F), C29A(H29D,H29E,H29F), C30A(H30D,H30E,H30F), C44A(H44D,
 H44E,H44F), C46A(H46D,H46E,H46F)
5.e Idealised tetrahedral OH refined as rotating group:
 O2(H2A), O4(H4), O4A(H4A)
;
_smtbx_masks_void_probe_radius 1.2
_smtbx_masks_void_truncation_radius 1.2
_olex2_submission_special_instructions 'No special instructions were received'
_oxdiff_exptl_absorpt_empirical_details
;
Empirical correction (ABSPACK) includes:
- Absorption correction using spherical harmonics
- Frame scaling
;
_oxdiff_exptl_absorpt_empirical_full_max 2.133
_oxdiff_exptl_absorpt_empirical_full_min 0.629

loop_
_space_group_symop_operation_xyz
'x, y, z'
'-x+1/2, y+1/2, -z+1/2'
'-x, -y, -z'
'x-1/2, -y-1/2, z-1/2'

loop_
_atom_site_label
_atom_site_type_symbol
_atom_site_fract_x
_atom_site_fract_y
_atom_site_fract_z
_atom_site_U_iso_or_equiv
_atom_site_adp_type
_atom_site_occupancy
_atom_site_site_symmetry_order
_atom_site_calc_flag
_atom_site_refinement_flags_posn
_atom_site_refinement_flags_adp
_atom_site_refinement_flags_occupancy
_atom_site_disorder_assembly
_atom_site_disorder_group
Cu1 Cu 0.87995(3) 0.65517(2) 0.46343(3) 0.04401(14) Uani 1 1 d . . . . .
N1 N 1.00550(16) 0.68939(10) 0.53260(16) 0.0415(5) Uani 1 1 d . . . . .
N2 N 0.89863(17) 0.59875(11) 0.58271(16) 0.0419(5) Uani 1 1 d . . . . .
N3 N 0.8396(2) 0.62183(11) 0.33092(18) 0.0514(6) Uani 1 1 d . . . . .
N4 N 0.74746(17) 0.69199(10) 0.42892(15) 0.0415(5) Uani 1 1 d . . . . .
C1 C 1.0605(2) 0.73077(13) 0.5027(2) 0.0446(6) Uani 1 1 d . . . . .
C2 C 1.1473(2) 0.75023(14) 0.5608(2) 0.0510(7) Uani 1 1 d . . . . .
H2 H 1.185302 0.780029 0.538226 0.061 Uiso 1 1 calc R U . . .
C3 C 1.1775(2) 0.72629(14) 0.6506(2) 0.0515(7) Uani 1 1 d . . . . .
H3 H 1.235929 0.739946 0.690217 0.062 Uiso 1 1 calc R U . . .
C4 C 1.1217(2) 0.68165(13) 0.6834(2) 0.0461(6) Uani 1 1 d . . . . .
C5 C 1.1471(2) 0.65308(15) 0.7752(2) 0.0512(7) Uani 1 1 d . . . . .
H5 H 1.204316 0.665528 0.818321 0.061 Uiso 1 1 calc R U . . .
C6 C 1.0915(2) 0.60889(15) 0.8017(2) 0.0518(7) Uani 1 1 d . . . . .
H6 H 1.110177 0.590813 0.862892 0.062 Uiso 1 1 calc R U . . .
C7 C 1.0048(2) 0.58897(14) 0.7386(2) 0.0478(6) Uani 1 1 d . . . . .
C8 C 0.9444(2) 0.54182(15) 0.7599(2) 0.0530(7) Uani 1 1 d . . . . .
H8 H 0.959067 0.522238 0.820153 0.064 Uiso 1 1 calc R U . . .
C9 C 0.8649(2) 0.52436(15) 0.6936(2) 0.0517(7) Uani 1 1 d . . . . .
H9 H 0.824096 0.492560 0.707679 0.062 Uiso 1 1 calc R U . . .
C10 C 0.8434(2) 0.55367(13) 0.6041(2) 0.0451(6) Uani 1 1 d D . . . .
C11 C 1.0360(2) 0.66455(13) 0.62143(19) 0.0416(6) Uani 1 1 d . . . . .
C12 C 0.9779(2) 0.61635(13) 0.64840(19) 0.0419(6) Uani 1 1 d . . . . .
C13 C 1.0258(2) 0.75245(13) 0.4033(2) 0.0451(6) Uani 1 1 d . . . . .
C14 C 1.0627(3) 0.72315(14) 0.3348(2) 0.0544(7) Uani 1 1 d . . . . .
C15 C 1.0277(3) 0.74096(15) 0.2412(2) 0.0575(8) Uani 1 1 d . . . . .
H15 H 1.052545 0.721033 0.194758 0.069 Uiso 1 1 calc R U . . .
C16 C 0.9570(2) 0.78736(14) 0.2136(2) 0.0492(7) Uani 1 1 d . . . . .
C17 C 0.9234(2) 0.81632(14) 0.2838(2) 0.0458(6) Uani 1 1 d . . . . .
H17 H 0.876423 0.848664 0.266543 0.055 Uiso 1 1 calc R U . . .
C18 C 0.9559(2) 0.79989(13) 0.3779(2) 0.0436(6) Uani 1 1 d . . . . .
C19 C 1.1374(3) 0.67142(19) 0.3609(3) 0.0769(12) Uani 1 1 d . . . . .
H19A H 1.195093 0.690012 0.401123 0.115 Uiso 1 1 calc R U . . .
H19B H 1.150579 0.654083 0.303742 0.115 Uiso 1 1 calc R U . . .
H19C H 1.115080 0.636681 0.394690 0.115 Uiso 1 1 calc R U . . .
C20 C 0.9183(3) 0.80482(18) 0.1118(2) 0.0593(8) Uani 1 1 d . . . . .
H20A H 0.869078 0.774041 0.082205 0.089 Uiso 1 1 calc R U . . .
H20B H 0.969052 0.803407 0.079871 0.089 Uiso 1 1 calc R U . . .
H20C H 0.891728 0.848367 0.107148 0.089 Uiso 1 1 calc R U . . .
C21 C 0.9172(2) 0.83312(14) 0.4506(2) 0.0477(6) Uani 1 1 d . . . . .
H21A H 0.947682 0.815786 0.512824 0.072 Uiso 1 1 calc R U . . .
H21B H 0.929599 0.879495 0.449512 0.072 Uiso 1 1 calc R U . . .
H21C H 0.849245 0.825754 0.436734 0.072 Uiso 1 1 calc R U . . .
C31 C 0.8874(3) 0.59047(17) 0.2802(2) 0.0686(10) Uani 1 1 d . . . . .
H31 H 0.952718 0.583533 0.306597 0.082 Uiso 1 1 calc R U . . .
C32 C 0.8474(4) 0.5670(2) 0.1899(3) 0.0834(13) Uani 1 1 d . . . . .
H32 H 0.885725 0.546487 0.155582 0.100 Uiso 1 1 calc R U . . .
C33 C 0.7530(3) 0.57355(16) 0.1513(2) 0.0743(12) Uani 1 1 d D . . . .
C34 C 0.6984(3) 0.60565(14) 0.2038(2) 0.0614(9) Uani 1 1 d . . . . .
C35 C 0.5990(3) 0.61410(16) 0.1731(2) 0.0638(9) Uani 1 1 d . . . . .
H35 H 0.565662 0.595735 0.115055 0.077 Uiso 1 1 calc R U . . .
C36 C 0.5514(3) 0.64716(16) 0.2238(2) 0.0601(9) Uani 1 1 d . . . . .
H36 H 0.485097 0.651479 0.201009 0.072 Uiso 1 1 calc R U . . .
C37 C 0.5985(2) 0.67657(14) 0.3128(2) 0.0496(7) Uani 1 1 d . . . . .
C38 C 0.5531(2) 0.71439(16) 0.3681(2) 0.0542(7) Uani 1 1 d D . . . .
C39 C 0.6066(2) 0.73957(15) 0.4506(2) 0.0527(7) Uani 1 1 d . . . . .
H39 H 0.577911 0.765509 0.488564 0.063 Uiso 1 1 calc R U . . .
C40 C 0.7028(2) 0.72724(14) 0.4788(2) 0.0465(6) Uani 1 1 d . . . . .
H40 H 0.738079 0.744942 0.536601 0.056 Uiso 1 1 calc R U . . .
C41 C 0.7456(2) 0.63028(13) 0.2924(2) 0.0490(7) Uani 1 1 d . . . . .
C42 C 0.6955(2) 0.66713(13) 0.34642(19) 0.0448(6) Uani 1 1 d . . . . .
O1 O 0.6762(7) 0.6051(3) -0.0023(5) 0.0662(14) Uani 0.778(7) 1 d D U P A 1
O2 O 0.6396(3) 0.50490(17) 0.0514(2) 0.0854(14) Uani 0.778(7) 1 d D U P A 1
H2A H 0.634966 0.477001 0.009139 0.128 Uiso 0.778(7) 1 calc R U P A 1
O3 O 0.4306(5) 0.7812(3) 0.3781(6) 0.0890(17) Uani 0.640(6) 1 d D U P B 1
O4 O 0.4044(3) 0.6738(2) 0.3687(3) 0.0679(13) Uani 0.640(6) 1 d D . P B 1
H4 H 0.373894 0.651945 0.323001 0.102 Uiso 0.640(6) 1 calc R U P B 1
C22 C 0.7568(6) 0.5366(15) 0.5355(13) 0.0456(18) Uani 0.548(11) 1 d D U P C 1
C23 C 0.7633(7) 0.4985(8) 0.4592(8) 0.044(2) Uani 0.548(11) 1 d D U P C 1
C24 C 0.6795(6) 0.4887(4) 0.3909(6) 0.0470(16) Uani 0.548(11) 1 d D U P C 1
H24 H 0.680836 0.463869 0.337087 0.056 Uiso 0.548(11) 1 calc R U P C 1
C25 C 0.5950(5) 0.5134(4) 0.3980(6) 0.0441(18) Uani 0.548(11) 1 d D U P C 1
C26 C 0.5923(5) 0.5513(4) 0.4749(6) 0.0436(15) Uani 0.548(11) 1 d D U P C 1
H26 H 0.533593 0.568119 0.479512 0.052 Uiso 0.548(11) 1 calc R U P C 1
C27 C 0.6728(5) 0.5654(4) 0.5452(6) 0.0396(17) Uani 0.548(11) 1 d D U P C 1
C28 C 0.8567(11) 0.4744(18) 0.447(2) 0.052(2) Uani 0.548(11) 1 d D U P C 1
H28A H 0.903335 0.509172 0.462251 0.078 Uiso 0.548(11) 1 calc R U P C 1
H28B H 0.849149 0.460763 0.381891 0.078 Uiso 0.548(11) 1 calc R U P C 1
H28C H 0.878113 0.437839 0.489156 0.078 Uiso 0.548(11) 1 calc R U P C 1
C29 C 0.5064(6) 0.4990(4) 0.3223(6) 0.061(2) Uani 0.548(11) 1 d D U P C 1
H29A H 0.514504 0.513067 0.261368 0.091 Uiso 0.548(11) 1 calc R U P C 1
H29B H 0.453325 0.522091 0.335893 0.091 Uiso 0.548(11) 1 calc R U P C 1
H29C H 0.494031 0.452563 0.320483 0.091 Uiso 0.548(11) 1 calc R U P C 1
C30 C 0.6695(6) 0.6080(4) 0.6274(6) 0.0486(17) Uani 0.548(11) 1 d D U P C 1
H30A H 0.607582 0.628551 0.615654 0.073 Uiso 0.548(11) 1 calc R U P C 1
H30B H 0.718276 0.641192 0.635312 0.073 Uiso 0.548(11) 1 calc R U P C 1
H30C H 0.680497 0.581799 0.684520 0.073 Uiso 0.548(11) 1 calc R U P C 1
C43 C 0.7175(5) 0.5496(3) 0.0494(4) 0.0734(16) Uani 0.778(7) 1 d D U P A 1
H43 H 0.767940 0.529384 0.024554 0.088 Uiso 0.778(7) 1 calc R U P A 1
C44 C 0.6490(5) 0.5925(3) -0.1027(3) 0.0546(12) Uani 0.778(7) 1 d . U P A 1
H44A H 0.634730 0.633396 -0.136758 0.082 Uiso 0.778(7) 1 calc R U P A 1
H44B H 0.593182 0.564829 -0.117978 0.082 Uiso 0.778(7) 1 calc R U P A 1
H44C H 0.700804 0.570948 -0.121033 0.082 Uiso 0.778(7) 1 calc R U P A 1
C45 C 0.4479(6) 0.7258(7) 0.3355(11) 0.0728(10) Uani 0.640(6) 1 d D U P B 1
H45 H 0.426412 0.729352 0.265587 0.087 Uiso 0.640(6) 1 calc R U P B 1
C46 C 0.3292(6) 0.7968(6) 0.3496(9) 0.124(3) Uani 0.640(6) 1 d D U P B 1
H46A H 0.309373 0.803185 0.281488 0.186 Uiso 0.640(6) 1 calc R U P B 1
H46B H 0.317738 0.836282 0.381364 0.186 Uiso 0.640(6) 1 calc R U P B 1
H46C H 0.293309 0.761200 0.367102 0.186 Uiso 0.640(6) 1 calc R U P B 1
O1A O 0.692(3) 0.5994(13) -0.0083(18) 0.0662(14) Uani 0.222(7) 1 d D U P A 2
O2A O 0.7527(13) 0.4953(7) 0.0424(11) 0.110(5) Uani 0.222(7) 1 d D U P A 2
O3A O 0.4251(5) 0.7673(4) 0.2599(6) 0.085(2) Uani 0.360(6) 1 d D U P B 2
O4A O 0.4145(10) 0.7601(8) 0.4012(10) 0.104(4) Uani 0.360(6) 1 d D U P B 2
H4A H 0.355425 0.759167 0.386062 0.156 Uiso 0.360(6) 1 calc R U P B 2
C22A C 0.7625(8) 0.5344(19) 0.5210(17) 0.0456(18) Uani 0.452(11) 1 d D U P C 2
C23A C 0.7771(9) 0.4994(11) 0.4439(10) 0.044(2) Uani 0.452(11) 1 d D U P C 2
C24A C 0.7000(6) 0.4810(5) 0.3688(7) 0.0420(17) Uani 0.452(11) 1 d D U P C 2
H24A H 0.711686 0.456272 0.318720 0.050 Uiso 0.452(11) 1 calc R U P C 2
C25A C 0.6086(6) 0.4978(4) 0.3663(7) 0.0426(18) Uani 0.452(11) 1 d D U P C 2
C26A C 0.5915(5) 0.5315(5) 0.4404(8) 0.0429(18) Uani 0.452(11) 1 d D U P C 2
H26A H 0.529029 0.544001 0.438980 0.052 Uiso 0.452(11) 1 calc R U P C 2
C27A C 0.6660(7) 0.5478(5) 0.5187(8) 0.0427(19) Uani 0.452(11) 1 d D U P C 2
C28A C 0.8739(14) 0.474(2) 0.445(3) 0.052(2) Uani 0.452(11) 1 d D U P C 2
H28D H 0.915113 0.510376 0.440197 0.078 Uiso 0.452(11) 1 calc R U P C 2
H28E H 0.869286 0.444756 0.392318 0.078 Uiso 0.452(11) 1 calc R U P C 2
H28F H 0.899970 0.451129 0.504269 0.078 Uiso 0.452(11) 1 calc R U P C 2
C29A C 0.5264(5) 0.4817(4) 0.2818(7) 0.051(2) Uani 0.452(11) 1 d D U P C 2
H29D H 0.503999 0.437916 0.288748 0.076 Uiso 0.452(11) 1 calc R U P C 2
H29E H 0.547602 0.484277 0.224056 0.076 Uiso 0.452(11) 1 calc R U P C 2
H29F H 0.475191 0.512456 0.278509 0.076 Uiso 0.452(11) 1 calc R U P C 2
C30A C 0.6464(8) 0.5847(6) 0.5988(8) 0.054(2) Uani 0.452(11) 1 d D U P C 2
H30D H 0.662879 0.558171 0.655741 0.082 Uiso 0.452(11) 1 calc R U P C 2
H30E H 0.579445 0.595770 0.584167 0.082 Uiso 0.452(11) 1 calc R U P C 2
H30F H 0.684069 0.624232 0.608999 0.082 Uiso 0.452(11) 1 calc R U P C 2
C43A C 0.6917(18) 0.5486(10) 0.0577(13) 0.0734(16) Uani 0.222(7) 1 d D U P A 2
H43A H 0.627455 0.534604 0.060443 0.088 Uiso 0.222(7) 1 calc R U P A 2
C44A C 0.624(2) 0.5757(15) -0.091(2) 0.086(9) Uiso 0.222(7) 1 d . . P A 2
H44D H 0.600666 0.611569 -0.133817 0.129 Uiso 0.222(7) 1 calc R U P A 2
H44E H 0.570690 0.555894 -0.072167 0.129 Uiso 0.222(7) 1 calc R U P A 2
H44F H 0.653474 0.543462 -0.122364 0.129 Uiso 0.222(7) 1 calc R U P A 2
C45A C 0.4482(10) 0.7260(12) 0.3355(18) 0.0728(10) Uani 0.360(6) 1 d D U P B 2
H45A H 0.413808 0.684270 0.319978 0.087 Uiso 0.360(6) 1 calc R U P B 2
C46A C 0.3275(8) 0.7951(7) 0.2608(15) 0.106(4) Uani 0.360(6) 1 d D U P B 2
H46D H 0.329823 0.811897 0.323491 0.159 Uiso 0.360(6) 1 calc R U P B 2
H46E H 0.280069 0.760948 0.244811 0.159 Uiso 0.360(6) 1 calc R U P B 2
H46F H 0.311050 0.829995 0.214701 0.159 Uiso 0.360(6) 1 calc R U P B 2
P1 P 0.25053(6) 0.60292(4) 0.12731(6) 0.0529(2) Uani 1 1 d . . . . .
F4 F 0.34370(15) 0.56727(10) 0.11742(15) 0.0675(5) Uani 1 1 d . . . . .
F6 F 0.16013(18) 0.64049(16) 0.13458(19) 0.0987(9) Uani 1 1 d . . . . .
F5 F 0.19819(17) 0.53468(12) 0.11622(17) 0.0804(6) Uani 1 1 d . . . . .
F1 F 0.22029(17) 0.61301(12) 0.01674(14) 0.0750(6) Uani 1 1 d . . . . .
F2 F 0.28282(16) 0.59243(11) 0.23845(13) 0.0695(5) Uani 1 1 d . . . . .
F3 F 0.30806(17) 0.66935(10) 0.13950(16) 0.0757(6) Uani 1 1 d . . . . .

loop_
_atom_site_aniso_label
_atom_site_aniso_U_11
_atom_site_aniso_U_22
_atom_site_aniso_U_33
_atom_site_aniso_U_23
_atom_site_aniso_U_13
_atom_site_aniso_U_12
Cu1 0.0510(3) 0.0371(2) 0.0419(2) 0.00536(16) 0.00833(18) -0.00020(16)
N1 0.0500(13) 0.0323(10) 0.0437(12) 0.0009(9) 0.0145(10) 0.0047(9)
N2 0.0492(13) 0.0356(11) 0.0412(12) 0.0059(9) 0.0123(10) 0.0061(9)
N3 0.0746(17) 0.0340(11) 0.0443(13) 0.0051(10) 0.0130(12) 0.0077(11)
N4 0.0516(13) 0.0326(10) 0.0385(11) 0.0034(9) 0.0079(10) -0.0041(9)
C1 0.0528(15) 0.0314(12) 0.0524(16) -0.0027(11) 0.0189(13) 0.0036(11)
C2 0.0553(17) 0.0361(14) 0.0645(19) -0.0070(13) 0.0207(14) -0.0010(12)
C3 0.0500(16) 0.0408(14) 0.0611(18) -0.0117(13) 0.0098(13) 0.0023(12)
C4 0.0509(15) 0.0356(13) 0.0511(15) -0.0081(11) 0.0119(12) 0.0070(11)
C5 0.0537(17) 0.0470(16) 0.0476(16) -0.0113(12) 0.0034(13) 0.0111(13)
C6 0.0618(18) 0.0511(16) 0.0396(14) -0.0002(12) 0.0077(13) 0.0138(14)
C7 0.0576(17) 0.0430(14) 0.0440(15) 0.0026(12) 0.0152(13) 0.0134(12)
C8 0.0669(19) 0.0509(16) 0.0436(15) 0.0112(13) 0.0185(14) 0.0123(14)
C9 0.0605(18) 0.0470(15) 0.0518(16) 0.0136(13) 0.0222(14) 0.0072(13)
C10 0.0505(15) 0.0394(14) 0.0479(15) 0.0089(11) 0.0172(12) 0.0057(11)
C11 0.0489(15) 0.0339(12) 0.0423(14) -0.0021(10) 0.0125(11) 0.0072(11)
C12 0.0486(15) 0.0365(13) 0.0402(13) 0.0019(10) 0.0107(11) 0.0076(11)
C13 0.0550(16) 0.0324(12) 0.0519(16) -0.0002(11) 0.0212(13) -0.0029(11)
C14 0.074(2) 0.0364(14) 0.0626(19) 0.0022(13) 0.0349(16) 0.0043(13)
C15 0.081(2) 0.0449(16) 0.0590(18) -0.0009(14) 0.0404(17) 0.0027(15)
C16 0.0586(17) 0.0433(15) 0.0504(16) -0.0023(12) 0.0223(13) -0.0109(13)
C17 0.0478(15) 0.0400(14) 0.0513(15) -0.0013(12) 0.0158(12) -0.0049(11)
C18 0.0458(14) 0.0352(13) 0.0517(15) -0.0046(11) 0.0163(12) -0.0067(11)
C19 0.114(3) 0.057(2) 0.074(2) 0.0107(18) 0.050(2) 0.034(2)
C20 0.066(2) 0.067(2) 0.0498(17) -0.0016(15) 0.0231(15) -0.0114(16)
C21 0.0501(16) 0.0437(14) 0.0489(15) -0.0048(12) 0.0118(12) 0.0047(12)
C31 0.097(3) 0.0558(19) 0.0509(18) 0.0005(15) 0.0155(18) 0.0301(19)
C32 0.124(4) 0.063(2) 0.057(2) -0.0051(17) 0.014(2) 0.043(2)
C33 0.125(3) 0.0410(16) 0.0461(17) -0.0059(14) 0.0032(19) 0.0228(19)
C34 0.100(3) 0.0306(13) 0.0440(16) 0.0037(12) 0.0004(16) 0.0007(15)
C35 0.092(3) 0.0415(16) 0.0451(16) 0.0043(13) -0.0063(17) -0.0141(16)
C36 0.068(2) 0.0536(17) 0.0482(17) 0.0129(14) -0.0042(15) -0.0193(16)
C37 0.0575(17) 0.0417(14) 0.0443(15) 0.0115(12) 0.0035(13) -0.0120(12)
C38 0.0501(16) 0.0527(17) 0.0554(17) 0.0174(14) 0.0056(13) -0.0104(13)
C39 0.0570(17) 0.0483(16) 0.0545(17) 0.0063(13) 0.0173(14) -0.0006(13)
C40 0.0544(16) 0.0415(14) 0.0431(14) 0.0017(11) 0.0117(12) -0.0049(12)
C41 0.075(2) 0.0286(12) 0.0389(14) 0.0040(10) 0.0063(13) -0.0011(12)
C42 0.0594(17) 0.0315(12) 0.0381(13) 0.0071(10) 0.0031(12) -0.0082(11)
O1 0.104(4) 0.0488(18) 0.0428(15) -0.0063(13) 0.0129(17) 0.0242(17)
O2 0.147(4) 0.0485(19) 0.058(2) -0.0078(14) 0.022(2) -0.019(2)
O3 0.054(3) 0.080(3) 0.133(4) 0.019(3) 0.024(3) 0.007(2)
O4 0.056(2) 0.082(3) 0.061(2) 0.009(2) 0.0074(17) -0.0293(19)
C22 0.0467(17) 0.045(2) 0.047(5) 0.018(4) 0.016(2) -0.0003(19)
C23 0.048(4) 0.035(3) 0.049(4) 0.017(3) 0.010(3) -0.010(3)
C24 0.055(4) 0.042(3) 0.044(3) 0.005(2) 0.012(3) -0.009(3)
C25 0.050(3) 0.039(4) 0.042(4) 0.006(3) 0.009(3) -0.011(3)
C26 0.046(3) 0.044(3) 0.039(3) 0.006(3) 0.010(3) -0.008(2)
C27 0.045(3) 0.039(4) 0.037(4) 0.001(3) 0.014(3) -0.006(3)
C28 0.055(5) 0.0373(15) 0.058(2) -0.0012(13) 0.005(4) 0.005(6)
C29 0.065(4) 0.062(4) 0.047(4) 0.008(3) -0.002(3) -0.024(3)
C30 0.049(4) 0.055(4) 0.043(4) -0.004(3) 0.013(3) -0.007(3)
C43 0.114(4) 0.0495(18) 0.051(2) -0.0069(16) 0.011(2) 0.020(2)
C44 0.081(3) 0.044(2) 0.038(2) -0.0033(17) 0.014(2) 0.009(2)
C45 0.0513(17) 0.070(2) 0.093(3) 0.0259(19) 0.0117(17) -0.0039(16)
C46 0.068(4) 0.138(7) 0.158(8) -0.003(7) 0.014(5) 0.040(5)
O1A 0.104(4) 0.0488(18) 0.0428(15) -0.0063(13) 0.0129(17) 0.0242(17)
O2A 0.142(10) 0.087(8) 0.081(8) -0.028(6) -0.007(7) 0.027(7)
O3A 0.054(3) 0.063(3) 0.120(5) 0.041(3) -0.011(3) -0.010(3)
O4A 0.066(6) 0.107(8) 0.123(8) 0.018(6) -0.005(6) 0.011(6)
C22A 0.0467(17) 0.045(2) 0.047(5) 0.018(4) 0.016(2) -0.0003(19)
C23A 0.049(4) 0.041(3) 0.044(4) 0.014(4) 0.016(3) -0.011(3)
C24A 0.042(3) 0.039(3) 0.050(4) 0.007(3) 0.019(3) -0.003(3)
C25A 0.045(3) 0.037(3) 0.050(4) 0.008(3) 0.018(3) 0.000(3)
C26A 0.045(3) 0.042(4) 0.048(4) 0.004(3) 0.021(3) 0.003(3)
C27A 0.050(3) 0.040(4) 0.043(4) 0.005(3) 0.021(3) 0.003(3)
C28A 0.055(5) 0.0373(15) 0.058(2) -0.0012(13) 0.005(4) 0.005(6)
C29A 0.044(4) 0.049(4) 0.056(5) 0.003(4) 0.005(3) -0.009(3)
C30A 0.052(5) 0.057(6) 0.060(6) 0.003(4) 0.026(5) 0.005(4)
C43A 0.114(4) 0.0495(18) 0.051(2) -0.0069(16) 0.011(2) 0.020(2)
C45A 0.0513(17) 0.070(2) 0.093(3) 0.0259(19) 0.0117(17) -0.0039(16)
C46A 0.058(6) 0.079(7) 0.174(11) 0.037(8) 0.019(8) 0.001(5)
P1 0.0580(5) 0.0518(4) 0.0436(4) -0.0014(3) 0.0033(3) 0.0015(3)
F4 0.0658(12) 0.0691(12) 0.0661(12) -0.0048(10) 0.0144(9) 0.0023(10)
F6 0.0707(14) 0.139(2) 0.0808(16) -0.0246(16) 0.0094(12) 0.0348(15)
F5 0.0832(15) 0.0816(15) 0.0790(14) -0.0091(12) 0.0256(12) -0.0295(12)
F1 0.0880(15) 0.0827(14) 0.0440(10) 0.0002(10) -0.0015(10) 0.0005(12)
F2 0.0833(14) 0.0775(14) 0.0449(10) 0.0041(9) 0.0117(9) -0.0017(11)
F3 0.0915(15) 0.0521(11) 0.0684(13) 0.0047(9) -0.0069(11) -0.0030(10)

loop_
_atom_type_symbol
_atom_type_description
_atom_type_scat_dispersion_real
_atom_type_scat_dispersion_imag
_atom_type_scat_source
C C 0.0181 0.0091 'International Tables Vol C Tables 4.2.6.8 and 6.1.1.4'
H H 0.0000 0.0000 'International Tables Vol C Tables 4.2.6.8 and 6.1.1.4'
Cu Cu -1.9646 0.5888 'International Tables Vol C Tables 4.2.6.8 and 6.1.1.4'
F F 0.0727 0.0534 'International Tables Vol C Tables 4.2.6.8 and 6.1.1.4'
N N 0.0311 0.0180 'International Tables Vol C Tables 4.2.6.8 and 6.1.1.4'
O O 0.0492 0.0322 'International Tables Vol C Tables 4.2.6.8 and 6.1.1.4'
P P 0.2955 0.4335 'International Tables Vol C Tables 4.2.6.8 and 6.1.1.4'

loop_
_exptl_crystal_face_index_h
_exptl_crystal_face_index_k
_exptl_crystal_face_index_l
_exptl_crystal_face_perp_dist
-5 11 0 0.0662
5 -11 0 0.0662
9 2 0 0.1123
-9 -2 0 0.1123
-6 0 9 0.0352
6 0 -9 0.0352
-7 4 -4 0.0986
7 -4 4 0.0916
-2 11 -5 0.0597
2 -11 5 0.0597
0 -7 -8 0.0882
1 5 8 0.1072

loop_
_geom_angle_atom_site_label_1
_geom_angle_atom_site_label_2
_geom_angle_atom_site_label_3
_geom_angle
_geom_angle_site_symmetry_1
_geom_angle_site_symmetry_3
_geom_angle_publ_flag
N1 Cu1 N2 82.21(9) . . ?
N1 Cu1 N3 128.40(11) . . ?
N1 Cu1 N4 134.08(9) . . ?
N3 Cu1 N2 124.84(9) . . ?
N3 Cu1 N4 82.06(10) . . ?
N4 Cu1 N2 109.51(9) . . ?
C1 N1 Cu1 128.5(2) . . ?
C1 N1 C11 118.8(3) . . ?
C11 N1 Cu1 112.75(18) . . ?
C10 N2 Cu1 130.1(2) . . ?
C10 N2 C12 119.0(2) . . ?
C12 N2 Cu1 110.78(18) . . ?
C31 N3 Cu1 130.6(3) . . ?
C31 N3 C41 117.3(3) . . ?
C41 N3 Cu1 111.9(2) . . ?
C40 N4 Cu1 130.5(2) . . ?
C40 N4 C42 117.4(3) . . ?
C42 N4 Cu1 111.30(19) . . ?
N1 C1 C2 121.3(3) . . ?
N1 C1 C13 115.9(3) . . ?
C2 C1 C13 122.8(3) . . ?
C1 C2 H2 119.9 . . ?
C3 C2 C1 120.2(3) . . ?
C3 C2 H2 119.9 . . ?
C2 C3 H3 120.1 . . ?
C2 C3 C4 119.8(3) . . ?
C4 C3 H3 120.1 . . ?
C3 C4 C5 124.4(3) . . ?
C11 C4 C3 116.7(3) . . ?
C11 C4 C5 118.9(3) . . ?
C4 C5 H5 119.3 . . ?
C6 C5 C4 121.5(3) . . ?
C6 C5 H5 119.3 . . ?
C5 C6 H6 119.6 . . ?
C5 C6 C7 120.8(3) . . ?
C7 C6 H6 119.6 . . ?
C8 C7 C6 124.2(3) . . ?
C12 C7 C6 119.0(3) . . ?
C12 C7 C8 116.8(3) . . ?
C7 C8 H8 120.1 . . ?
C9 C8 C7 119.8(3) . . ?
C9 C8 H8 120.1 . . ?
C8 C9 H9 120.1 . . ?
C8 C9 C10 119.9(3) . . ?
C10 C9 H9 120.1 . . ?
N2 C10 C9 121.4(3) . . ?
N2 C10 C22 119.2(14) . . ?
N2 C10 C22A 113.1(17) . . ?
C9 C10 C22 119.4(14) . . ?
C9 C10 C22A 125.3(17) . . ?
N1 C11 C4 123.2(3) . . ?
N1 C11 C12 117.0(2) . . ?
C4 C11 C12 119.8(3) . . ?
N2 C12 C7 123.1(3) . . ?
N2 C12 C11 116.9(2) . . ?
C7 C12 C11 120.0(3) . . ?
C14 C13 C1 118.6(3) . . ?
C14 C13 C18 120.4(3) . . ?
C18 C13 C1 121.0(2) . . ?
C13 C14 C19 121.0(3) . . ?
C15 C14 C13 119.0(3) . . ?
C15 C14 C19 119.9(3) . . ?
C14 C15 H15 119.1 . . ?
C14 C15 C16 121.9(3) . . ?
C16 C15 H15 119.1 . . ?
C15 C16 C20 121.1(3) . . ?
C17 C16 C15 117.5(3) . . ?
C17 C16 C20 121.4(3) . . ?
C16 C17 H17 118.7 . . ?
C18 C17 C16 122.7(3) . . ?
C18 C17 H17 118.7 . . ?
C13 C18 C21 121.2(3) . . ?
C17 C18 C13 118.5(3) . . ?
C17 C18 C21 120.2(3) . . ?
C14 C19 H19A 109.5 . . ?
C14 C19 H19B 109.5 . . ?
C14 C19 H19C 109.5 . . ?
H19A C19 H19B 109.5 . . ?
H19A C19 H19C 109.5 . . ?
H19B C19 H19C 109.5 . . ?
C16 C20 H20A 109.5 . . ?
C16 C20 H20B 109.5 . . ?
C16 C20 H20C 109.5 . . ?
H20A C20 H20B 109.5 . . ?
H20A C20 H20C 109.5 . . ?
H20B C20 H20C 109.5 . . ?
C18 C21 H21A 109.5 . . ?
C18 C21 H21B 109.5 . . ?
C18 C21 H21C 109.5 . . ?
H21A C21 H21B 109.5 . . ?
H21A C21 H21C 109.5 . . ?
H21B C21 H21C 109.5 . . ?
N3 C31 H31 118.1 . . ?
N3 C31 C32 123.7(4) . . ?
C32 C31 H31 118.1 . . ?
C31 C32 H32 120.1 . . ?
C33 C32 C31 119.8(4) . . ?
C33 C32 H32 120.1 . . ?
C32 C33 C34 118.5(3) . . ?
C32 C33 C43 115.3(4) . . ?
C32 C33 C43A 130.0(10) . . ?
C34 C33 C43 126.0(4) . . ?
C34 C33 C43A 111.5(10) . . ?
C33 C34 C35 124.3(3) . . ?
C41 C34 C33 117.7(4) . . ?
C41 C34 C35 118.0(3) . . ?
C34 C35 H35 119.1 . . ?
C36 C35 C34 121.9(3) . . ?
C36 C35 H35 119.1 . . ?
C35 C36 H36 119.2 . . ?
C35 C36 C37 121.6(3) . . ?
C37 C36 H36 119.2 . . ?
C38 C37 C36 124.6(3) . . ?
C42 C37 C36 117.9(3) . . ?
C42 C37 C38 117.6(3) . . ?
C37 C38 C45 119.8(7) . . ?
C37 C38 C45A 119.9(12) . . ?
C39 C38 C37 118.3(3) . . ?
C39 C38 C45 121.9(7) . . ?
C39 C38 C45A 121.8(12) . . ?
C38 C39 H39 119.9 . . ?
C38 C39 C40 120.2(3) . . ?
C40 C39 H39 119.9 . . ?
N4 C40 C39 123.1(3) . . ?
N4 C40 H40 118.4 . . ?
C39 C40 H40 118.4 . . ?
N3 C41 C34 122.9(3) . . ?
N3 C41 C42 116.6(3) . . ?
C34 C41 C42 120.5(3) . . ?
N4 C42 C37 123.4(3) . . ?
N4 C42 C41 116.5(3) . . ?
C37 C42 C41 120.0(3) . . ?
C43 O1 C44 111.5(5) . . ?
C43 O2 H2A 109.5 . . ?
C45 O3 C46 110.4(8) . . ?
C45 O4 H4 109.5 . . ?
C23 C22 C10 117.9(7) . . ?
C23 C22 C27 124.3(7) . . ?
C27 C22 C10 117.4(8) . . ?
C22 C23 C28 122.2(11) . . ?
C24 C23 C22 115.7(8) . . ?
C24 C23 C28 121.9(11) . . ?
C23 C24 H24 118.6 . . ?
C25 C24 C23 122.8(7) . . ?
C25 C24 H24 118.6 . . ?
C24 C25 C26 119.4(6) . . ?
C24 C25 C29 119.7(8) . . ?
C26 C25 C29 121.0(7) . . ?
C25 C26 H26 119.0 . . ?
C25 C26 C27 122.1(6) . . ?
C27 C26 H26 119.0 . . ?
C22 C27 C30 122.6(7) . . ?
C26 C27 C22 115.7(7) . . ?
C26 C27 C30 121.7(6) . . ?
C23 C28 H28A 109.5 . . ?
C23 C28 H28B 109.5 . . ?
C23 C28 H28C 109.5 . . ?
H28A C28 H28B 109.5 . . ?
H28A C28 H28C 109.5 . . ?
H28B C28 H28C 109.5 . . ?
C25 C29 H29A 109.5 . . ?
C25 C29 H29B 109.5 . . ?
C25 C29 H29C 109.5 . . ?
H29A C29 H29B 109.5 . . ?
H29A C29 H29C 109.5 . . ?
H29B C29 H29C 109.5 . . ?
C27 C30 H30A 109.5 . . ?
C27 C30 H30B 109.5 . . ?
C27 C30 H30C 109.5 . . ?
H30A C30 H30B 109.5 . . ?
H30A C30 H30C 109.5 . . ?
H30B C30 H30C 109.5 . . ?
C33 C43 H43 113.3 . . ?
O1 C43 C33 104.5(5) . . ?
O1 C43 O2 106.9(7) . . ?
O1 C43 H43 113.3 . . ?
O2 C43 C33 104.7(5) . . ?
O2 C43 H43 113.3 . . ?
O1 C44 H44A 109.5 . . ?
O1 C44 H44B 109.5 . . ?
O1 C44 H44C 109.5 . . ?
H44A C44 H44B 109.5 . . ?
H44A C44 H44C 109.5 . . ?
H44B C44 H44C 109.5 . . ?
C38 C45 H45 111.4 . . ?
O3 C45 C38 106.3(11) . . ?
O3 C45 O4 109.3(9) . . ?
O3 C45 H45 111.4 . . ?
O4 C45 C38 106.8(6) . . ?
O4 C45 H45 111.4 . . ?
O3 C46 H46A 109.5 . . ?
O3 C46 H46B 109.5 . . ?
O3 C46 H46C 109.5 . . ?
H46A C46 H46B 109.5 . . ?
H46A C46 H46C 109.5 . . ?
H46B C46 H46C 109.5 . . ?
C43A O1A C44A 102(3) . . ?
C45A O3A C46A 105.2(10) . . ?
C45A O4A H4A 109.5 . . ?
C23A C22A C10 122.1(9) . . ?
C23A C22A C27A 115.8(9) . . ?
C27A C22A C10 122.0(9) . . ?
C22A C23A C24A 120.7(10) . . ?
C22A C23A C28A 120.4(14) . . ?
C24A C23A C28A 118.6(13) . . ?
C23A C24A H24A 119.0 . . ?
C25A C24A C23A 122.0(9) . . ?
C25A C24A H24A 119.0 . . ?
C24A C25A C29A 121.7(8) . . ?
C26A C25A C24A 118.9(7) . . ?
C26A C25A C29A 119.3(8) . . ?
C25A C26A H26A 119.7 . . ?
C25A C26A C27A 120.6(7) . . ?
C27A C26A H26A 119.7 . . ?
C22A C27A C30A 118.0(8) . . ?
C26A C27A C22A 121.7(8) . . ?
C26A C27A C30A 120.0(8) . . ?
C23A C28A H28D 109.5 . . ?
C23A C28A H28E 109.5 . . ?
C23A C28A H28F 109.5 . . ?
H28D C28A H28E 109.5 . . ?
H28D C28A H28F 109.5 . . ?
H28E C28A H28F 109.5 . . ?
C25A C29A H29D 109.5 . . ?
C25A C29A H29E 109.5 . . ?
C25A C29A H29F 109.5 . . ?
H29D C29A H29E 109.5 . . ?
H29D C29A H29F 109.5 . . ?
H29E C29A H29F 109.5 . . ?
C27A C30A H30D 109.5 . . ?
C27A C30A H30E 109.5 . . ?
C27A C30A H30F 109.5 . . ?
H30D C30A H30E 109.5 . . ?
H30D C30A H30F 109.5 . . ?
H30E C30A H30F 109.5 . . ?
C33 C43A H43A 113.9 . . ?
O1A C43A C33 105.1(19) . . ?
O1A C43A O2A 110(2) . . ?
O1A C43A H43A 113.9 . . ?
O2A C43A C33 98.7(13) . . ?
O2A C43A H43A 113.9 . . ?
O1A C44A H44D 109.5 . . ?
O1A C44A H44E 109.5 . . ?
O1A C44A H44F 109.5 . . ?
H44D C44A H44E 109.5 . . ?
H44D C44A H44F 109.5 . . ?
H44E C44A H44F 109.5 . . ?
C38 C45A H45A 110.4 . . ?
O3A C45A C38 112.1(12) . . ?
O3A C45A O4A 100.9(15) . . ?
O3A C45A H45A 110.4 . . ?
O4A C45A C38 112.2(19) . . ?
O4A C45A H45A 110.4 . . ?
O3A C46A H46D 109.5 . . ?
O3A C46A H46E 109.5 . . ?
O3A C46A H46F 109.5 . . ?
H46D C46A H46E 109.5 . . ?
H46D C46A H46F 109.5 . . ?
H46E C46A H46F 109.5 . . ?
F4 P1 F5 89.00(13) . . ?
F4 P1 F2 89.72(12) . . ?
F4 P1 F3 88.15(13) . . ?
F6 P1 F4 177.49(17) . . ?
F6 P1 F5 93.02(16) . . ?
F6 P1 F1 89.22(14) . . ?
F6 P1 F2 91.78(14) . . ?
F6 P1 F3 89.85(16) . . ?
F5 P1 F3 177.04(14) . . ?
F1 P1 F4 89.28(12) . . ?
F1 P1 F5 90.66(13) . . ?
F1 P1 F2 178.96(14) . . ?
F1 P1 F3 90.11(12) . . ?
F2 P1 F5 89.57(13) . . ?
F2 P1 F3 89.61(12) . . ?

loop_
_geom_bond_atom_site_label_1
_geom_bond_atom_site_label_2
_geom_bond_distance
_geom_bond_site_symmetry_2
_geom_bond_publ_flag
Cu1 N1 1.996(2) . ?
Cu1 N2 2.071(2) . ?
Cu1 N3 2.012(3) . ?
Cu1 N4 2.032(2) . ?
N1 C1 1.331(4) . ?
N1 C11 1.371(4) . ?
N2 C10 1.329(4) . ?
N2 C12 1.359(4) . ?
N3 C31 1.323(4) . ?
N3 C41 1.364(4) . ?
N4 C40 1.325(4) . ?
N4 C42 1.361(3) . ?
C1 C2 1.401(4) . ?
C1 C13 1.492(4) . ?
C2 H2 0.9500 . ?
C2 C3 1.375(5) . ?
C3 H3 0.9500 . ?
C3 C4 1.403(4) . ?
C4 C5 1.436(4) . ?
C4 C11 1.399(4) . ?
C5 H5 0.9500 . ?
C5 C6 1.351(5) . ?
C6 H6 0.9500 . ?
C6 C7 1.433(5) . ?
C7 C8 1.409(5) . ?
C7 C12 1.405(4) . ?
C8 H8 0.9500 . ?
C8 C9 1.366(5) . ?
C9 H9 0.9500 . ?
C9 C10 1.413(4) . ?
C10 C22 1.451(9) . ?
C10 C22A 1.525(10) . ?
C11 C12 1.437(4) . ?
C13 C14 1.401(4) . ?
C13 C18 1.403(4) . ?
C14 C15 1.393(5) . ?
C14 C19 1.514(5) . ?
C15 H15 0.9500 . ?
C15 C16 1.398(5) . ?
C16 C17 1.391(4) . ?
C16 C20 1.506(4) . ?
C17 H17 0.9500 . ?
C17 C18 1.389(4) . ?
C18 C21 1.503(4) . ?
C19 H19A 0.9800 . ?
C19 H19B 0.9800 . ?
C19 H19C 0.9800 . ?
C20 H20A 0.9800 . ?
C20 H20B 0.9800 . ?
C20 H20C 0.9800 . ?
C21 H21A 0.9800 . ?
C21 H21B 0.9800 . ?
C21 H21C 0.9800 . ?
C31 H31 0.9500 . ?
C31 C32 1.396(5) . ?
C32 H32 0.9500 . ?
C32 C33 1.365(7) . ?
C33 C34 1.417(6) . ?
C33 C43 1.539(6) . ?
C33 C43A 1.530(16) . ?
C34 C35 1.426(6) . ?
C34 C41 1.408(4) . ?
C35 H35 0.9500 . ?
C35 C36 1.338(6) . ?
C36 H36 0.9500 . ?
C36 C37 1.451(4) . ?
C37 C38 1.416(5) . ?
C37 C42 1.399(4) . ?
C38 C39 1.370(5) . ?
C38 C45 1.516(9) . ?
C38 C45A 1.512(14) . ?
C39 H39 0.9500 . ?
C39 C40 1.392(4) . ?
C40 H40 0.9500 . ?
C41 C42 1.436(4) . ?
O1 C43 1.428(7) . ?
O1 C44 1.453(8) . ?
O2 H2A 0.8400 . ?
O2 C43 1.479(8) . ?
O3 C45 1.364(15) . ?
O3 C46 1.478(9) . ?
O4 H4 0.8400 . ?
O4 C45 1.404(12) . ?
C22 C23 1.399(10) . ?
C22 C27 1.414(10) . ?
C23 C24 1.391(9) . ?
C23 C28 1.515(10) . ?
C24 H24 0.9500 . ?
C24 C25 1.374(10) . ?
C25 C26 1.388(9) . ?
C25 C29 1.511(8) . ?
C26 H26 0.9500 . ?
C26 C27 1.389(9) . ?
C27 C30 1.509(9) . ?
C28 H28A 0.9800 . ?
C28 H28B 0.9800 . ?
C28 H28C 0.9800 . ?
C29 H29A 0.9800 . ?
C29 H29B 0.9800 . ?
C29 H29C 0.9800 . ?
C30 H30A 0.9800 . ?
C30 H30B 0.9800 . ?
C30 H30C 0.9800 . ?
C43 H43 1.0000 . ?
C44 H44A 0.9800 . ?
C44 H44B 0.9800 . ?
C44 H44C 0.9800 . ?
C45 H45 1.0000 . ?
C46 H46A 0.9800 . ?
C46 H46B 0.9800 . ?
C46 H46C 0.9800 . ?
O1A C43A 1.433(18) . ?
O1A C44A 1.45(5) . ?
O2A C43A 1.478(18) . ?
O3A C45A 1.377(17) . ?
O3A C46A 1.549(13) . ?
O4A H4A 0.8400 . ?
O4A C45A 1.39(2) . ?
C22A C23A 1.412(11) . ?
C22A C27A 1.438(11) . ?
C23A C24A 1.418(10) . ?
C23A C28A 1.512(12) . ?
C24A H24A 0.9500 . ?
C24A C25A 1.381(10) . ?
C25A C26A 1.374(10) . ?
C25A C29A 1.533(10) . ?
C26A H26A 0.9500 . ?
C26A C27A 1.413(11) . ?
C27A C30A 1.496(10) . ?
C28A H28D 0.9800 . ?
C28A H28E 0.9800 . ?
C28A H28F 0.9800 . ?
C29A H29D 0.9800 . ?
C29A H29E 0.9800 . ?
C29A H29F 0.9800 . ?
C30A H30D 0.9800 . ?
C30A H30E 0.9800 . ?
C30A H30F 0.9800 . ?
C43A H43A 1.0000 . ?
C44A H44D 0.9800 . ?
C44A H44E 0.9800 . ?
C44A H44F 0.9800 . ?
C45A H45A 1.0000 . ?
C46A H46D 0.9800 . ?
C46A H46E 0.9800 . ?
C46A H46F 0.9800 . ?
P1 F4 1.597(2) . ?
P1 F6 1.569(2) . ?
P1 F5 1.600(2) . ?
P1 F1 1.589(2) . ?
P1 F2 1.599(2) . ?
P1 F3 1.603(2) . ?

loop_
_geom_torsion_atom_site_label_1
_geom_torsion_atom_site_label_2
_geom_torsion_atom_site_label_3
_geom_torsion_atom_site_label_4
_geom_torsion
_geom_torsion_site_symmetry_1
_geom_torsion_site_symmetry_2
_geom_torsion_site_symmetry_3
_geom_torsion_site_symmetry_4
_geom_torsion_publ_flag
Cu1 N1 C1 C2 179.7(2) . . . . ?
Cu1 N1 C1 C13 -2.7(3) . . . . ?
Cu1 N1 C11 C4 -179.6(2) . . . . ?
Cu1 N1 C11 C12 3.6(3) . . . . ?
Cu1 N2 C10 C9 -174.1(2) . . . . ?
Cu1 N2 C10 C22 2.8(8) . . . . ?
Cu1 N2 C10 C22A 10.7(8) . . . . ?
Cu1 N2 C12 C7 175.9(2) . . . . ?
Cu1 N2 C12 C11 -5.2(3) . . . . ?
Cu1 N3 C31 C32 176.0(3) . . . . ?
Cu1 N3 C41 C34 -173.9(2) . . . . ?
Cu1 N3 C41 C42 7.2(3) . . . . ?
Cu1 N4 C40 C39 -168.7(2) . . . . ?
Cu1 N4 C42 C37 170.3(2) . . . . ?
Cu1 N4 C42 C41 -10.6(3) . . . . ?
N1 C1 C2 C3 0.4(4) . . . . ?
N1 C1 C13 C14 -99.5(3) . . . . ?
N1 C1 C13 C18 78.7(3) . . . . ?
N1 C11 C12 N2 1.3(4) . . . . ?
N1 C11 C12 C7 -179.8(2) . . . . ?
N2 C10 C22 C23 75(3) . . . . ?
N2 C10 C22 C27 -98(2) . . . . ?
N2 C10 C22A C23A 70(4) . . . . ?
N2 C10 C22A C27A -113(3) . . . . ?
N3 C31 C32 C33 -2.8(7) . . . . ?
N3 C41 C42 N4 2.4(4) . . . . ?
N3 C41 C42 C37 -178.4(2) . . . . ?
C1 N1 C11 C4 1.4(4) . . . . ?
C1 N1 C11 C12 -175.4(2) . . . . ?
C1 C2 C3 C4 0.8(4) . . . . ?
C1 C13 C14 C15 177.1(3) . . . . ?
C1 C13 C14 C19 -1.1(5) . . . . ?
C1 C13 C18 C17 -177.4(3) . . . . ?
C1 C13 C18 C21 3.4(4) . . . . ?
C2 C1 C13 C14 78.0(4) . . . . ?
C2 C1 C13 C18 -103.8(3) . . . . ?
C2 C3 C4 C5 179.2(3) . . . . ?
C2 C3 C4 C11 -0.9(4) . . . . ?
C3 C4 C5 C6 -178.0(3) . . . . ?
C3 C4 C11 N1 -0.3(4) . . . . ?
C3 C4 C11 C12 176.5(2) . . . . ?
C4 C5 C6 C7 0.0(4) . . . . ?
C4 C11 C12 N2 -175.7(2) . . . . ?
C4 C11 C12 C7 3.3(4) . . . . ?
C5 C4 C11 N1 179.7(2) . . . . ?
C5 C4 C11 C12 -3.6(4) . . . . ?
C5 C6 C7 C8 178.0(3) . . . . ?
C5 C6 C7 C12 -0.3(4) . . . . ?
C6 C7 C8 C9 -177.5(3) . . . . ?
C6 C7 C12 N2 177.5(3) . . . . ?
C6 C7 C12 C11 -1.3(4) . . . . ?
C7 C8 C9 C10 -0.1(5) . . . . ?
C8 C7 C12 N2 -0.9(4) . . . . ?
C8 C7 C12 C11 -179.7(3) . . . . ?
C8 C9 C10 N2 -0.7(4) . . . . ?
C8 C9 C10 C22 -177.6(8) . . . . ?
C8 C9 C10 C22A 173.9(8) . . . . ?
C9 C10 C22 C23 -108(2) . . . . ?
C9 C10 C22 C27 79(3) . . . . ?
C9 C10 C22A C23A -105(3) . . . . ?
C9 C10 C22A C27A 72(4) . . . . ?
C10 N2 C12 C7 0.2(4) . . . . ?
C10 N2 C12 C11 179.0(2) . . . . ?
C10 C22 C23 C24 -174.0(19) . . . . ?
C10 C22 C23 C28 1(4) . . . . ?
C10 C22 C27 C26 175.9(17) . . . . ?
C10 C22 C27 C30 -5(3) . . . . ?
C10 C22A C23A C24A 178(2) . . . . ?
C10 C22A C23A C28A 6(5) . . . . ?
C10 C22A C27A C26A 178(2) . . . . ?
C10 C22A C27A C30A 3(4) . . . . ?
C11 N1 C1 C2 -1.5(4) . . . . ?
C11 N1 C1 C13 176.0(2) . . . . ?
C11 C4 C5 C6 2.0(4) . . . . ?
C12 N2 C10 C9 0.6(4) . . . . ?
C12 N2 C10 C22 177.5(7) . . . . ?
C12 N2 C10 C22A -174.6(8) . . . . ?
C12 C7 C8 C9 0.8(4) . . . . ?
C13 C1 C2 C3 -177.0(3) . . . . ?
C13 C14 C15 C16 0.2(5) . . . . ?
C14 C13 C18 C17 0.9(4) . . . . ?
C14 C13 C18 C21 -178.4(3) . . . . ?
C14 C15 C16 C17 1.1(5) . . . . ?
C14 C15 C16 C20 -178.5(3) . . . . ?
C15 C16 C17 C18 -1.4(4) . . . . ?
C16 C17 C18 C13 0.5(4) . . . . ?
C16 C17 C18 C21 179.7(3) . . . . ?
C18 C13 C14 C15 -1.2(5) . . . . ?
C18 C13 C14 C19 -179.4(3) . . . . ?
C19 C14 C15 C16 178.4(3) . . . . ?
C20 C16 C17 C18 178.2(3) . . . . ?
C31 N3 C41 C34 1.9(4) . . . . ?
C31 N3 C41 C42 -177.0(3) . . . . ?
C31 C32 C33 C34 1.4(6) . . . . ?
C31 C32 C33 C43 176.5(4) . . . . ?
C31 C32 C33 C43A -175.7(13) . . . . ?
C32 C33 C34 C35 -178.0(4) . . . . ?
C32 C33 C34 C41 1.4(5) . . . . ?
C32 C33 C43 O1 -120.5(6) . . . . ?
C32 C33 C43 O2 127.3(5) . . . . ?
C32 C33 C43A O1A -91(2) . . . . ?
C32 C33 C43A O2A 23(2) . . . . ?
C33 C34 C35 C36 -177.2(3) . . . . ?
C33 C34 C41 N3 -3.2(5) . . . . ?
C33 C34 C41 C42 175.7(3) . . . . ?
C34 C33 C43 O1 54.2(8) . . . . ?
C34 C33 C43 O2 -58.0(6) . . . . ?
C34 C33 C43A O1A 92(2) . . . . ?
C34 C33 C43A O2A -154.7(12) . . . . ?
C34 C35 C36 C37 0.3(5) . . . . ?
C34 C41 C42 N4 -176.6(3) . . . . ?
C34 C41 C42 C37 2.6(4) . . . . ?
C35 C34 C41 N3 176.3(3) . . . . ?
C35 C34 C41 C42 -4.8(4) . . . . ?
C35 C36 C37 C38 177.2(3) . . . . ?
C35 C36 C37 C42 -2.6(4) . . . . ?
C36 C37 C38 C39 -179.6(3) . . . . ?
C36 C37 C38 C45 0.7(6) . . . . ?
C36 C37 C38 C45A 0.4(10) . . . . ?
C36 C37 C42 N4 -179.8(2) . . . . ?
C36 C37 C42 C41 1.1(4) . . . . ?
C37 C38 C39 C40 -0.7(4) . . . . ?
C37 C38 C45 O3 -156.4(6) . . . . ?
C37 C38 C45 O4 86.9(10) . . . . ?
C37 C38 C45A O3A -72(2) . . . . ?
C37 C38 C45A O4A 175.7(10) . . . . ?
C38 C37 C42 N4 0.4(4) . . . . ?
C38 C37 C42 C41 -178.8(2) . . . . ?
C38 C39 C40 N4 0.6(5) . . . . ?
C39 C38 C45 O3 23.9(10) . . . . ?
C39 C38 C45 O4 -92.8(11) . . . . ?
C39 C38 C45A O3A 108.4(18) . . . . ?
C39 C38 C45A O4A -4.3(18) . . . . ?
C40 N4 C42 C37 -0.5(4) . . . . ?
C40 N4 C42 C41 178.7(2) . . . . ?
C41 N3 C31 C32 1.2(5) . . . . ?
C41 C34 C35 C36 3.4(5) . . . . ?
C42 N4 C40 C39 0.0(4) . . . . ?
C42 C37 C38 C39 0.2(4) . . . . ?
C42 C37 C38 C45 -179.5(5) . . . . ?
C42 C37 C38 C45A -179.8(9) . . . . ?
C22 C23 C24 C25 -1(2) . . . . ?
C23 C22 C27 C26 3(4) . . . . ?
C23 C22 C27 C30 -178(2) . . . . ?
C23 C24 C25 C26 1.8(13) . . . . ?
C23 C24 C25 C29 -178.2(10) . . . . ?
C24 C25 C26 C27 0.2(10) . . . . ?
C25 C26 C27 C22 -2.5(19) . . . . ?
C25 C26 C27 C30 178.5(7) . . . . ?
C27 C22 C23 C24 -1(4) . . . . ?
C27 C22 C23 C28 173(3) . . . . ?
C28 C23 C24 C25 -176(2) . . . . ?
C29 C25 C26 C27 -179.7(6) . . . . ?
C43 C33 C34 C35 7.5(6) . . . . ?
C43 C33 C34 C41 -173.1(4) . . . . ?
C44 O1 C43 C33 173.0(6) . . . . ?
C44 O1 C43 O2 -76.4(8) . . . . ?
C45 C38 C39 C40 179.0(6) . . . . ?
C46 O3 C45 C38 179.4(8) . . . . ?
C46 O3 C45 O4 -65.6(11) . . . . ?
C22A C23A C24A C25A 2(3) . . . . ?
C23A C22A C27A C26A -5(4) . . . . ?
C23A C22A C27A C30A 180(2) . . . . ?
C23A C24A C25A C26A -2.3(16) . . . . ?
C23A C24A C25A C29A 175.7(12) . . . . ?
C24A C25A C26A C27A -1.1(13) . . . . ?
C25A C26A C27A C22A 5(3) . . . . ?
C25A C26A C27A C30A 179.8(8) . . . . ?
C27A C22A C23A C24A 2(5) . . . . ?
C27A C22A C23A C28A -171(3) . . . . ?
C28A C23A C24A C25A 175(3) . . . . ?
C29A C25A C26A C27A -179.2(7) . . . . ?
C43A C33 C34 C35 -0.4(11) . . . . ?
C43A C33 C34 C41 179.0(10) . . . . ?
C44A O1A C43A C33 -173(2) . . . . ?
C44A O1A C43A O2A 82(3) . . . . ?
C45A C38 C39 C40 179.3(9) . . . . ?
C46A O3A C45A C38 -158.0(16) . . . . ?
C46A O3A C45A O4A -38.5(18) . . . . ?

loop_
_exptl_oxdiff_crystal_face_indexfrac_h
_exptl_oxdiff_crystal_face_indexfrac_k
_exptl_oxdiff_crystal_face_indexfrac_l
_exptl_oxdiff_crystal_face_x
_exptl_oxdiff_crystal_face_y
_exptl_oxdiff_crystal_face_z
-4.8645 11.4888 0.1432 -0.6053 0.2911 -0.7409
4.8645 -11.4888 -0.1432 0.6053 -0.2911 0.7409
9.1362 1.8335 0.0303 -0.3705 0.1713 0.9129
-9.1362 -1.8335 -0.0303 0.3705 -0.1713 -0.9129
-6.2481 0.2231 8.5867 -0.3012 -0.8490 -0.4340
6.2481 -0.2231 -8.5867 0.3012 0.8490 0.4340
-7.1950 4.0491 -3.5593 0.1310 0.3599 -0.9238
7.1950 -4.0491 3.5593 -0.1310 -0.3599 0.9238
-2.0028 10.9963 -5.0037 -0.3775 0.7774 -0.5651
2.0028 -10.9963 5.0037 0.3775 -0.7774 0.5651
0.0001 -7.0121 -7.9963 0.8745 0.5004 -0.0596
1.0004 5.0114 7.9967 -0.7747 -0.5515 0.2052

loop_
_smtbx_masks_void_nr
_smtbx_masks_void_average_x
_smtbx_masks_void_average_y
_smtbx_masks_void_average_z
_smtbx_masks_void_volume
_smtbx_masks_void_count_electrons
_smtbx_masks_void_content
1 0.000 0.500 1.000 101.9 26.2 ?
2 0.500 1.000 0.500 101.9 26.2 ?
